data_8106234
loop_
_publ_author_name
'Xiu-Ying, Song'
'Ling, Fu'
'Wan-Ming, Xiong'
'Nian-Qian, Kang'
'Xu-Liang, Nie'

_publ_section_title
;
 Crystal structure of
 N-[[(4,6-dimethoxy-2-pyrimidinyl)amino]carbonyl]-3-(2,2,2-trifluoroethoxy)-2-pyridinesulfonamide,
 C14H14F3N5O6S
;
_journal_issue 4
_journal_name_full 'Zeitschrift f\"ur Kristallographie - New Crystal Structures'
_journal_page_first 615
_journal_page_last 616
_journal_paper_doi 10.1515/ncrs-2017-0372
_journal_volume 233
_journal_year 2018
_chemical_formula_moiety 'C14 H14 F3 N5 O6 S'
_chemical_formula_sum 'C14 H14 F3 N5 O6 S'
_chemical_formula_weight 437.36
_space_group_crystal_system monoclinic
_space_group_IT_number 14
_space_group_name_Hall '-P 2ybc'
_space_group_name_H-M_alt 'P 1 21/c 1'
_atom_sites_solution_hydrogens geom
_cell_angle_alpha 90
_cell_angle_beta 114.39
_cell_angle_gamma 90
_cell_formula_units_Z 4
_cell_length_a 12.512(4)
_cell_length_b 12.572(4)
_cell_length_c 12.511(4)
_cell_measurement_reflns_used 4558
_cell_measurement_temperature 296(2)
_cell_measurement_theta_max 26.91
_cell_measurement_theta_min 2.41
_cell_volume 1792.4(10)
_computing_structure_refinement 'SHELXL-2014/7 (Sheldrick, 2014)'
_diffrn_ambient_temperature 296(2)
_diffrn_measured_fraction_theta_full 0.997
_diffrn_measured_fraction_theta_max 0.997
_diffrn_measurement_device_type 'Bruker APEX-II CCD'
_diffrn_measurement_method '\f and \w scans'
_diffrn_radiation_monochromator graphite
_diffrn_radiation_source 'sealed tube'
_diffrn_radiation_type MoK\a
_diffrn_radiation_wavelength 0.71073
_diffrn_reflns_av_R_equivalents 0.0310
_diffrn_reflns_av_unetI/netI 0.0250
_diffrn_reflns_Laue_measured_fraction_full 0.997
_diffrn_reflns_Laue_measured_fraction_max 0.997
_diffrn_reflns_limit_h_max 15
_diffrn_reflns_limit_h_min -14
_diffrn_reflns_limit_k_max 15
_diffrn_reflns_limit_k_min -15
_diffrn_reflns_limit_l_max 13
_diffrn_reflns_limit_l_min -15
_diffrn_reflns_number 12628
_diffrn_reflns_point_group_measured_fraction_full 0.997
_diffrn_reflns_point_group_measured_fraction_max 0.997
_diffrn_reflns_theta_full 25.242
_diffrn_reflns_theta_max 25.499
_diffrn_reflns_theta_min 2.412
_exptl_absorpt_coefficient_mu 0.256
_exptl_crystal_colour colorless
_exptl_crystal_density_diffrn 1.621
_exptl_crystal_description block
_exptl_crystal_F_000 896
_exptl_crystal_size_max 0.200
_exptl_crystal_size_mid 0.160
_exptl_crystal_size_min 0.140
_refine_diff_density_max 0.207
_refine_diff_density_min -0.348
_refine_diff_density_rms 0.038
_refine_ls_extinction_coef 0.0020(3)
_refine_ls_extinction_expression Fc^*^=kFc[1+0.001xFc^2^\l^3^/sin(2\q)]^-1/4^
_refine_ls_extinction_method 'SHELXL-2014/7 (Sheldrick 2014'
_refine_ls_goodness_of_fit_ref 1.069
_refine_ls_hydrogen_treatment constr
_refine_ls_matrix_type full
_refine_ls_number_parameters 265
_refine_ls_number_reflns 3328
_refine_ls_number_restraints 0
_refine_ls_restrained_S_all 1.069
_refine_ls_R_factor_all 0.0557
_refine_ls_R_factor_gt 0.0366
_refine_ls_shift/su_max 0.000
_refine_ls_shift/su_mean 0.000
_refine_ls_structure_factor_coef Fsqd
_refine_ls_weighting_details 'w=1/[\s^2^(Fo^2^)+(0.0196P)^2^+1.0869P] where P=(Fo^2^+2Fc^2^)/3'
_refine_ls_weighting_scheme calc
_refine_ls_wR_factor_gt 0.0733
_refine_ls_wR_factor_ref 0.0849
_reflns_Friedel_coverage 0.000
_reflns_Friedel_fraction_full .
_reflns_Friedel_fraction_max .
_reflns_number_gt 2472
_reflns_number_total 3328
_reflns_threshold_expression 'I > 2\s(I)'
_cod_data_source_file suppl_ncrs-2017-0372_suppl.cif
_cod_data_source_block A
_cod_original_cell_volume 1792.5(11)
_cod_original_sg_symbol_H-M 'P 21/c'
_cod_database_code 8106234
_shelx_space_group_comment
;
The symmetry employed for this shelxl refinement is uniquely defined
by the following loop, which should always be used as a source of
symmetry information in preference to the above space-group names.
They are only intended as comments.
;
_shelx_estimated_absorpt_t_min 0.950
_shelx_estimated_absorpt_t_max 0.965

loop_
_space_group_symop_operation_xyz
'x, y, z'
'-x, y+1/2, -z+1/2'
'-x, -y, -z'
'x, -y-1/2, z-1/2'

loop_
_atom_site_label
_atom_site_type_symbol
_atom_site_fract_x
_atom_site_fract_y
_atom_site_fract_z
_atom_site_U_iso_or_equiv
_atom_site_adp_type
_atom_site_occupancy
_atom_site_site_symmetry_order
_atom_site_calc_flag
_atom_site_refinement_flags_posn
_atom_site_refinement_flags_adp
_atom_site_refinement_flags_occupancy
_atom_site_disorder_assembly
_atom_site_disorder_group
S1 S 0.63850(5) 0.06938(5) 0.29627(5) 0.04598(17) Uani 1 1 d . . . . .
F1 F 0.82668(16) -0.09147(14) 0.06422(15) 0.0877(5) Uani 1 1 d . . . . .
F2 F 0.90865(15) 0.05876(16) 0.09350(15) 0.0873(5) Uani 1 1 d . . . . .
F3 F 0.84952(16) -0.01203(15) -0.07686(14) 0.0881(6) Uani 1 1 d . . . . .
N1 N 0.47961(17) 0.20186(17) 0.16504(18) 0.0580(6) Uani 1 1 d . . . . .
N2 N 0.77815(15) 0.07704(14) 0.32940(15) 0.0419(4) Uani 1 1 d . . . . .
H2 H 0.8162 0.0187 0.3356 0.050 Uiso 1 1 calc R U . . .
N3 N 0.95512(16) 0.15901(14) 0.36863(17) 0.0482(5) Uani 1 1 d . . . . .
H3A H 0.9950 0.2171 0.3871 0.058 Uiso 1 1 calc R U . . .
N4 N 0.96765(15) -0.02456(14) 0.35129(15) 0.0390(4) Uani 1 1 d . . . . .
N5 N 1.12523(15) 0.09126(14) 0.37409(16) 0.0454(5) Uani 1 1 d . . . . .
O1 O 0.68198(15) 0.06548(14) 0.07600(13) 0.0564(4) Uani 1 1 d . . . . .
O2 O 0.61374(15) 0.11962(16) 0.38453(14) 0.0667(5) Uani 1 1 d . . . . .
O3 O 0.61253(14) -0.04055(13) 0.27214(15) 0.0598(5) Uani 1 1 d . . . . .
O4 O 0.79615(15) 0.25675(13) 0.34548(15) 0.0605(5) Uani 1 1 d . . . . .
O5 O 1.29080(13) 0.03385(13) 0.37040(15) 0.0571(4) Uani 1 1 d . . . . .
O6 O 0.98551(14) -0.20371(12) 0.32789(15) 0.0575(5) Uani 1 1 d . . . . .
C1 C 0.56546(18) 0.14157(18) 0.16281(19) 0.0422(5) Uani 1 1 d . . . . .
C2 C 0.5895(2) 0.12824(18) 0.06454(19) 0.0440(5) Uani 1 1 d . . . . .
C3 C 0.5177(2) 0.18091(19) -0.0376(2) 0.0553(6) Uani 1 1 d . . . . .
H3 H 0.5299 0.1742 -0.1057 0.066 Uiso 1 1 calc R U . . .
C4 C 0.4291(2) 0.2426(2) -0.0358(2) 0.0636(7) Uani 1 1 d . . . . .
H4 H 0.3797 0.2782 -0.1033 0.076 Uiso 1 1 calc R U . . .
C5 C 0.4125(2) 0.2523(2) 0.0654(3) 0.0666(7) Uani 1 1 d . . . . .
H5 H 0.3522 0.2957 0.0649 0.080 Uiso 1 1 calc R U . . .
C6 C 0.7080(2) 0.0563(2) -0.0241(2) 0.0557(6) Uani 1 1 d . . . . .
H6A H 0.7113 0.1261 -0.0555 0.067 Uiso 1 1 calc R U . . .
H6B H 0.6478 0.0149 -0.0847 0.067 Uiso 1 1 calc R U . . .
C7 C 0.8228(2) 0.0027(2) 0.0145(2) 0.0591(7) Uani 1 1 d . . . . .
C8 C 0.8388(2) 0.17008(18) 0.34791(19) 0.0438(5) Uani 1 1 d . . . . .
C9 C 1.01885(18) 0.07003(17) 0.36470(18) 0.0395(5) Uani 1 1 d . . . . .
C10 C 1.18574(19) 0.00661(19) 0.36493(18) 0.0433(5) Uani 1 1 d . . . . .
C11 C 1.14309(19) -0.09525(18) 0.35005(19) 0.0454(5) Uani 1 1 d . . . . .
H11 H 1.1869 -0.1532 0.3447 0.054 Uiso 1 1 calc R U . . .
C12 C 1.03118(19) -0.10610(17) 0.34360(18) 0.0411(5) Uani 1 1 d . . . . .
C13 C 1.3644(2) -0.0484(2) 0.3587(2) 0.0581(7) Uani 1 1 d . . . . .
H13A H 1.3859 -0.0965 0.4239 0.087 Uiso 1 1 calc R U . . .
H13B H 1.4340 -0.0173 0.3574 0.087 Uiso 1 1 calc R U . . .
H13C H 1.3228 -0.0865 0.2869 0.087 Uiso 1 1 calc R U . . .
C14 C 0.8695(2) -0.2166(2) 0.3216(2) 0.0609(7) Uani 1 1 d . . . . .
H14A H 0.8666 -0.1901 0.3923 0.091 Uiso 1 1 calc R U . . .
H14B H 0.8490 -0.2907 0.3128 0.091 Uiso 1 1 calc R U . . .
H14C H 0.8150 -0.1778 0.2555 0.091 Uiso 1 1 calc R U . . .

loop_
_atom_site_aniso_label
_atom_site_aniso_U_11
_atom_site_aniso_U_22
_atom_site_aniso_U_33
_atom_site_aniso_U_23
_atom_site_aniso_U_13
_atom_site_aniso_U_12
S1 0.0440(3) 0.0587(4) 0.0432(3) 0.0049(3) 0.0260(3) 0.0031(3)
F1 0.1103(14) 0.0711(11) 0.0957(13) 0.0163(10) 0.0566(11) 0.0158(10)
F2 0.0716(11) 0.1149(14) 0.0755(11) -0.0162(10) 0.0305(9) -0.0167(10)
F3 0.1017(13) 0.1191(15) 0.0670(10) -0.0008(10) 0.0583(10) 0.0233(11)
N1 0.0449(12) 0.0649(14) 0.0641(14) -0.0007(11) 0.0224(11) 0.0089(10)
N2 0.0400(10) 0.0402(10) 0.0470(10) 0.0007(8) 0.0195(8) 0.0044(8)
N3 0.0433(11) 0.0348(10) 0.0643(13) -0.0015(9) 0.0200(10) -0.0016(8)
N4 0.0367(10) 0.0381(10) 0.0419(10) 0.0002(8) 0.0159(8) 0.0000(8)
N5 0.0374(10) 0.0437(11) 0.0530(11) 0.0025(9) 0.0164(9) -0.0026(8)
O1 0.0676(11) 0.0695(11) 0.0430(9) 0.0100(8) 0.0339(8) 0.0169(9)
O2 0.0649(11) 0.0995(14) 0.0489(10) 0.0041(10) 0.0366(9) 0.0164(10)
O3 0.0594(11) 0.0534(11) 0.0707(11) 0.0100(9) 0.0310(9) -0.0091(8)
O4 0.0604(11) 0.0443(10) 0.0795(12) 0.0049(9) 0.0316(9) 0.0127(8)
O5 0.0400(9) 0.0612(11) 0.0733(11) 0.0003(9) 0.0265(8) -0.0051(8)
O6 0.0509(10) 0.0410(9) 0.0862(13) -0.0114(8) 0.0340(9) -0.0055(8)
C1 0.0379(12) 0.0458(13) 0.0430(12) -0.0012(10) 0.0170(10) -0.0011(10)
C2 0.0472(13) 0.0429(13) 0.0426(13) -0.0003(10) 0.0194(11) -0.0020(10)
C3 0.0653(17) 0.0523(15) 0.0404(13) 0.0004(11) 0.0140(12) -0.0047(13)
C4 0.0537(16) 0.0540(16) 0.0590(17) 0.0040(13) -0.0008(13) 0.0018(13)
C5 0.0449(15) 0.0647(18) 0.078(2) 0.0007(15) 0.0131(14) 0.0104(13)
C6 0.0668(17) 0.0674(17) 0.0420(13) 0.0003(12) 0.0315(12) -0.0007(13)
C7 0.0745(19) 0.0646(18) 0.0507(15) -0.0023(13) 0.0383(14) -0.0009(15)
C8 0.0475(14) 0.0435(13) 0.0401(12) 0.0039(10) 0.0178(11) 0.0067(11)
C9 0.0396(12) 0.0390(12) 0.0374(11) 0.0030(10) 0.0132(10) 0.0013(10)
C10 0.0362(12) 0.0526(14) 0.0399(12) 0.0029(10) 0.0143(10) -0.0023(11)
C11 0.0399(13) 0.0475(14) 0.0496(13) -0.0035(11) 0.0193(11) 0.0032(10)
C12 0.0450(13) 0.0379(12) 0.0403(12) -0.0027(9) 0.0176(10) -0.0028(10)
C13 0.0430(14) 0.0799(19) 0.0572(15) 0.0011(13) 0.0265(12) 0.0040(13)
C14 0.0566(16) 0.0521(15) 0.0818(19) -0.0101(13) 0.0364(14) -0.0139(12)

loop_
_atom_type_symbol
_atom_type_description
_atom_type_scat_dispersion_real
_atom_type_scat_dispersion_imag
_atom_type_scat_source
C C 0.0033 0.0016 'International Tables Vol C Tables 4.2.6.8 and 6.1.1.4'
H H 0.0000 0.0000 'International Tables Vol C Tables 4.2.6.8 and 6.1.1.4'
N N 0.0061 0.0033 'International Tables Vol C Tables 4.2.6.8 and 6.1.1.4'
O O 0.0106 0.0060 'International Tables Vol C Tables 4.2.6.8 and 6.1.1.4'
F F 0.0171 0.0103 'International Tables Vol C Tables 4.2.6.8 and 6.1.1.4'
S S 0.1246 0.1234 'International Tables Vol C Tables 4.2.6.8 and 6.1.1.4'

loop_
_geom_angle_atom_site_label_1
_geom_angle_atom_site_label_2
_geom_angle_atom_site_label_3
_geom_angle
_geom_angle_site_symmetry_1
_geom_angle_site_symmetry_3
O2 S1 O3 119.69(11) . .
O2 S1 N2 109.51(10) . .
O3 S1 N2 103.84(10) . .
O2 S1 C1 108.12(11) . .
O3 S1 C1 108.14(11) . .
N2 S1 C1 106.85(10) . .
C1 N1 C5 116.9(2) . .
C8 N2 S1 124.07(16) . .
C8 N3 C9 130.86(19) . .
C12 N4 C9 115.43(18) . .
C9 N5 C10 114.76(19) . .
C2 O1 C6 116.66(18) . .
C10 O5 C13 118.17(19) . .
C12 O6 C14 118.43(18) . .
N1 C1 C2 124.1(2) . .
N1 C1 S1 112.18(17) . .
C2 C1 S1 123.46(17) . .
O1 C2 C3 125.0(2) . .
O1 C2 C1 117.54(19) . .
C3 C2 C1 117.5(2) . .
C4 C3 C2 118.6(2) . .
C3 C4 C5 120.0(2) . .
N1 C5 C4 122.8(3) . .
O1 C6 C7 107.16(19) . .
F2 C7 F1 105.3(2) . .
F2 C7 F3 107.6(2) . .
F1 C7 F3 107.8(2) . .
F2 C7 C6 112.4(2) . .
F1 C7 C6 113.7(2) . .
F3 C7 C6 109.8(2) . .
O4 C8 N2 124.1(2) . .
O4 C8 N3 121.2(2) . .
N2 C8 N3 114.67(19) . .
N5 C9 N4 127.7(2) . .
N5 C9 N3 114.15(19) . .
N4 C9 N3 118.19(19) . .
O5 C10 N5 111.9(2) . .
O5 C10 C11 124.6(2) . .
N5 C10 C11 123.5(2) . .
C10 C11 C12 115.5(2) . .
N4 C12 O6 119.30(19) . .
N4 C12 C11 123.1(2) . .
O6 C12 C11 117.6(2) . .

loop_
_geom_bond_atom_site_label_1
_geom_bond_atom_site_label_2
_geom_bond_distance
_geom_bond_site_symmetry_2
S1 O2 1.4131(17) .
S1 O3 1.4233(18) .
S1 N2 1.6236(19) .
S1 C1 1.785(2) .
F1 C7 1.329(3) .
F2 C7 1.323(3) .
F3 C7 1.330(3) .
N1 C1 1.324(3) .
N1 C5 1.340(3) .
N2 C8 1.361(3) .
N3 C8 1.375(3) .
N3 C9 1.386(3) .
N4 C12 1.325(3) .
N4 C9 1.328(3) .
N5 C9 1.314(3) .
N5 C10 1.338(3) .
O1 C2 1.358(3) .
O1 C6 1.422(3) .
O4 C8 1.208(3) .
O5 C10 1.333(3) .
O5 C13 1.432(3) .
O6 C12 1.334(3) .
O6 C14 1.430(3) .
C1 C2 1.392(3) .
C2 C3 1.389(3) .
C3 C4 1.361(4) .
C4 C5 1.370(4) .
C6 C7 1.476(4) .
C10 C11 1.370(3) .
C11 C12 1.376(3) .

loop_
_geom_hbond_atom_site_label_D
_geom_hbond_atom_site_label_H
_geom_hbond_atom_site_label_A
_geom_hbond_distance_DH
_geom_hbond_distance_HA
_geom_hbond_distance_DA
_geom_hbond_angle_DHA
_geom_hbond_site_symmetry_A
C13 H13C O4 0.96 2.61 3.511(3) 156.7 2_745
C13 H13A O2 0.96 2.41 3.237(3) 143.6 3_756
C6 H6A O4 0.97 2.43 3.301(3) 148.8 4_565
C4 H4 O5 0.93 2.57 3.255(3) 130.4 4_465
N2 H2 N4 0.86 1.90 2.606(3) 138.0 .
